data_2242392
loop_
_publ_author_name
'Vincent, Collin J.'
'Giles, Ian D.'
'Deschamps, Jeffrey R.'

_publ_section_title
;
 Two Cu^II^ complexes of 3,4,5-trimethyl-1<i>H</i>-pyrazole
;
_journal_coeditor_code VM2208
_journal_issue 3
_journal_name_full 'Acta Crystallographica Section E'
_journal_page_first 357
_journal_page_last 362
_journal_paper_doi 10.1107/S2056989018002359
_journal_volume 74
_journal_year 2018
_chemical_formula_iupac '[Cu (C6 H10 N2)4 (H2 O)] (N O3)2'
_chemical_formula_moiety 'C24 H42 Cu N8 O, 2(N O3)'
_chemical_formula_sum 'C24 H42 Cu N10 O7'
_chemical_formula_weight 646.21
_chemical_name_systematic 'Aquatetrakis(3,4,5-trimethyl-1<i>H</i>-pyrazole-\k<i>N</i>^2^)copper(II) dinitrate'
_space_group_crystal_system monoclinic
_space_group_IT_number 15
_space_group_name_Hall '-I 2ya'
_space_group_name_H-M_alt 'I 1 2/a 1'
_symmetry_space_group_name_Hall '-I 2ya'
_symmetry_space_group_name_H-M 'I 1 2/a 1'
_atom_sites_solution_hydrogens mixed
_audit_creation_method SHELXL-2014/7
_cell_angle_alpha 90
_cell_angle_beta 102.651(2)
_cell_angle_gamma 90
_cell_formula_units_Z 4
_cell_length_a 20.107(7)
_cell_length_b 7.8939(16)
_cell_length_c 20.472(4)
_cell_measurement_reflns_used 4118
_cell_measurement_temperature 150(2)
_cell_measurement_theta_max 54.806
_cell_measurement_theta_min 5.549
_cell_volume 3170.5(14)
_computing_cell_refinement
;
SAINT (Bruker, 2014)
;
_computing_data_collection
;
APEX2 (Bruker, 2014)
;
_computing_data_reduction
;
SAINT (Bruker, 2014) and XPREP (Bruker, 2014)
;
_computing_molecular_graphics
;
SHELXTL (Sheldrick, 2008) and XSEED (Barbour, 2001)
;
_computing_publication_material
;
SHELXTL (Sheldrick, 2008) and XSEED (Barbour, 2001)
;
_computing_structure_refinement
;
<i>SHELXL2016/6</i> (Sheldrick, 2015)
;
_computing_structure_solution
;
SHELXTL (Sheldrick, 2008)
;
_diffrn_ambient_temperature 150(2)
_diffrn_measured_fraction_theta_full 0.998
_diffrn_measured_fraction_theta_max 0.992
_diffrn_measurement_device_type 'Bruker SMART APEXII CCD'
_diffrn_measurement_method '\w scans'
_diffrn_radiation_monochromator graphite
_diffrn_radiation_source 'fine focus sealed tube'
_diffrn_radiation_type MoK\a
_diffrn_radiation_wavelength 0.71073
_diffrn_reflns_av_R_equivalents 0.0568
_diffrn_reflns_limit_h_max 26
_diffrn_reflns_limit_h_min -26
_diffrn_reflns_limit_k_max 9
_diffrn_reflns_limit_k_min -10
_diffrn_reflns_limit_l_max 26
_diffrn_reflns_limit_l_min -26
_diffrn_reflns_number 13530
_diffrn_reflns_theta_full 25.242
_diffrn_reflns_theta_max 27.531
_diffrn_reflns_theta_min 3.214
_exptl_absorpt_coefficient_mu 0.745
_exptl_absorpt_correction_T_max 0.7456
_exptl_absorpt_correction_T_min 0.6540
_exptl_absorpt_correction_type multi-scan
_exptl_absorpt_process_details
;
(SADABS; Bruker, 2014)
;
_exptl_crystal_colour blue
_exptl_crystal_density_diffrn 1.354
_exptl_crystal_density_method 'not measured'
_exptl_crystal_description plate
_exptl_crystal_F_000 1364
_exptl_crystal_size_max 0.164
_exptl_crystal_size_mid 0.104
_exptl_crystal_size_min 0.034
_refine_diff_density_max 0.776
_refine_diff_density_min -0.612
_refine_ls_extinction_method none
_refine_ls_goodness_of_fit_ref 0.906
_refine_ls_hydrogen_treatment mixed
_refine_ls_matrix_type full
_refine_ls_number_parameters 203
_refine_ls_number_reflns 3636
_refine_ls_number_restraints 0
_refine_ls_restrained_S_all 0.906
_refine_ls_R_factor_all 0.0690
_refine_ls_R_factor_gt 0.0445
_refine_ls_shift/su_max 0.000
_refine_ls_shift/su_mean 0.000
_refine_ls_structure_factor_coef Fsqd
_refine_ls_weighting_details 'w=1/[\s^2^(Fo^2^)+(0.1000P)^2^] where P=(Fo^2^+2Fc^2^)/3'
_refine_ls_weighting_scheme calc
_refine_ls_wR_factor_gt 0.1209
_refine_ls_wR_factor_ref 0.1353
_reflns_number_gt 2719
_reflns_number_total 3636
_reflns_threshold_expression 'I > 2\s(I)'
_cod_data_source_file vm2208sup1.cif
_cod_data_source_block 2
_cod_database_code 2242392
_shelx_space_group_comment
;
The symmetry employed for this shelxl refinement is uniquely defined
by the following loop, which should always be used as a source of
symmetry information in preference to the above space-group names.
They are only intended as comments.
;
_shelx_estimated_absorpt_t_min 0.888
_shelx_estimated_absorpt_t_max 0.975

loop_
_space_group_symop_operation_xyz
'x, y, z'
'-x+1/2, y, -z'
'x+1/2, y+1/2, z+1/2'
'-x+1, y+1/2, -z+1/2'
'-x, -y, -z'
'x-1/2, -y, z'
'-x+1/2, -y+1/2, -z+1/2'
'x, -y+1/2, z+1/2'

loop_
_atom_site_type_symbol
_atom_site_label
_atom_site_fract_x
_atom_site_fract_y
_atom_site_fract_z
_atom_site_U_iso_or_equiv
_atom_site_adp_type
_atom_site_calc_flag
_atom_site_occupancy
Cu Cu1 0.2500 0.50985(5) 0.5000 0.01754(15) Uani d 1
O O17 0.2500 0.2345(3) 0.5000 0.0297(6) Uani d 1
N N2 0.20222(9) 0.5683(3) 0.40597(10) 0.0207(4) Uani d 1
N N9 0.11241(10) 0.6406(3) 0.50436(11) 0.0224(5) Uani d 1
N N10 0.15931(9) 0.5173(3) 0.52824(10) 0.0203(4) Uani d 1
N N1 0.15514(11) 0.4676(3) 0.36661(12) 0.0234(5) Uani d 1
C C5 0.13309(13) 0.5350(4) 0.30513(13) 0.0271(6) Uani d 1
C C11 0.13728(12) 0.4445(3) 0.57851(13) 0.0222(5) Uani d 1
C C12 0.07613(12) 0.5194(3) 0.58642(14) 0.0241(5) Uani d 1
C C15 0.03256(14) 0.4712(4) 0.63443(16) 0.0355(7) Uani d 1
H H15B 0.0540 0.3773 0.6627 0.053 Uiso calc 0.5
H H15A 0.0278 0.5688 0.6627 0.053 Uiso calc 0.5
H H15C -0.0126 0.4361 0.6093 0.053 Uiso calc 0.5
H H15D -0.0078 0.5442 0.6271 0.053 Uiso calc 0.5
H H15F 0.0184 0.3527 0.6271 0.053 Uiso calc 0.5
H H15E 0.0587 0.4854 0.6805 0.053 Uiso calc 0.5
C C13 0.06302(12) 0.6451(3) 0.53899(13) 0.0236(5) Uani d 1
C C3 0.21029(12) 0.7012(3) 0.36840(12) 0.0226(5) Uani d 1
C C6 0.25867(14) 0.8425(4) 0.39353(15) 0.0321(6) Uani d 1
H H6D 0.2567 0.9269 0.3580 0.048 Uiso calc 0.5
H H6F 0.2460 0.8958 0.4323 0.048 Uiso calc 0.5
H H6E 0.3051 0.7975 0.4068 0.048 Uiso calc 0.5
H H6B 0.2818 0.8199 0.4400 0.048 Uiso calc 0.5
H H6A 0.2925 0.8510 0.3658 0.048 Uiso calc 0.5
H H6C 0.2334 0.9493 0.3913 0.048 Uiso calc 0.5
C C4 0.16753(13) 0.6859(4) 0.30470(13) 0.0277(6) Uani d 1
C C14 0.17411(14) 0.3017(4) 0.61920(15) 0.0326(6) Uani d 1
H H14D 0.1492 0.2678 0.6532 0.049 Uiso calc 0.5
H H14F 0.1771 0.2052 0.5899 0.049 Uiso calc 0.5
H H14E 0.2201 0.3387 0.6412 0.049 Uiso calc 0.5
H H14B 0.2151 0.2733 0.6029 0.049 Uiso calc 0.5
H H14A 0.1872 0.3359 0.6663 0.049 Uiso calc 0.5
H H14C 0.1442 0.2025 0.6150 0.049 Uiso calc 0.5
C C16 0.00746(13) 0.7757(4) 0.52520(16) 0.0336(6) Uani d 1
H H16B -0.0235 0.7581 0.5555 0.050 Uiso calc 0.5
H H16A 0.0276 0.8891 0.5324 0.050 Uiso calc 0.5
H H16C -0.0180 0.7652 0.4787 0.050 Uiso calc 0.5
H H16D 0.0142 0.8501 0.4889 0.050 Uiso calc 0.5
H H16F -0.0369 0.7191 0.5120 0.050 Uiso calc 0.5
H H16E 0.0087 0.8430 0.5657 0.050 Uiso calc 0.5
C C8 0.08068(15) 0.4500(5) 0.25270(15) 0.0398(7) Uani d 1
H H8B 0.0717 0.5188 0.2119 0.060 Uiso calc 0.5
H H8A 0.0973 0.3381 0.2430 0.060 Uiso calc 0.5
H H8C 0.0385 0.4369 0.2688 0.060 Uiso calc 0.5
H H8D 0.0666 0.3438 0.2705 0.060 Uiso calc 0.5
H H8F 0.0410 0.5245 0.2394 0.060 Uiso calc 0.5
H H8E 0.0999 0.4257 0.2136 0.060 Uiso calc 0.5
C C7 0.15739(18) 0.8152(5) 0.24974(16) 0.0456(8) Uani d 1
H H7B 0.1890 0.9098 0.2633 0.068 Uiso calc 0.5
H H7A 0.1662 0.7632 0.2090 0.068 Uiso calc 0.5
H H7C 0.1104 0.8572 0.2411 0.068 Uiso calc 0.5
H H7D 0.1214 0.7770 0.2123 0.068 Uiso calc 0.5
H H7F 0.1442 0.9236 0.2666 0.068 Uiso calc 0.5
H H7E 0.2000 0.8296 0.2345 0.068 Uiso calc 0.5
O O20 0.10612(12) 0.1364(3) 0.37019(11) 0.0430(6) Uani d 1
O O21 0.07101(11) -0.1135(3) 0.38872(12) 0.0459(6) Uani d 1
O O19 0.14070(10) 0.0169(3) 0.46693(12) 0.0411(5) Uani d 1
N N18 0.10557(11) 0.0134(3) 0.40797(13) 0.0297(5) Uani d 1
H H1 0.1460(14) 0.383(4) 0.3781(14) 0.021(8) Uiso d 1
H H9 0.1192(14) 0.702(4) 0.4685(15) 0.031(8) Uiso d 1
H H17 0.2176(14) 0.176(4) 0.4879(15) 0.029(8) Uiso d 1

loop_
_atom_site_aniso_label
_atom_site_aniso_U_11
_atom_site_aniso_U_22
_atom_site_aniso_U_33
_atom_site_aniso_U_12
_atom_site_aniso_U_13
_atom_site_aniso_U_23
Cu1 0.0159(2) 0.0155(2) 0.0221(2) 0.000 0.00595(15) 0.000
O17 0.0234(13) 0.0158(13) 0.0498(18) 0.000 0.0077(13) 0.000
N2 0.0208(10) 0.0173(10) 0.0246(11) -0.0015(8) 0.0062(9) 0.0010(8)
N9 0.0201(10) 0.0177(11) 0.0305(12) 0.0032(8) 0.0081(9) 0.0019(9)
N10 0.0155(9) 0.0210(11) 0.0251(11) 0.0038(7) 0.0059(8) 0.0048(8)
N1 0.0221(10) 0.0208(12) 0.0266(12) -0.0041(8) 0.0039(9) 0.0003(9)
C5 0.0236(12) 0.0353(16) 0.0228(13) 0.0038(11) 0.0059(10) -0.0024(11)
C11 0.0203(11) 0.0198(12) 0.0275(13) -0.0017(9) 0.0074(10) 0.0007(10)
C12 0.0184(11) 0.0267(14) 0.0286(13) -0.0056(9) 0.0079(10) -0.0052(10)
C15 0.0283(13) 0.0450(19) 0.0368(16) -0.0099(12) 0.0153(12) -0.0027(13)
C13 0.0180(11) 0.0220(13) 0.0314(14) -0.0015(9) 0.0068(10) -0.0065(10)
C3 0.0252(11) 0.0197(13) 0.0254(13) 0.0040(10) 0.0110(10) 0.0028(10)
C6 0.0364(14) 0.0246(15) 0.0361(16) -0.0030(11) 0.0098(12) 0.0016(11)
C4 0.0297(13) 0.0279(14) 0.0267(14) 0.0079(11) 0.0092(11) 0.0060(11)
C14 0.0322(13) 0.0293(15) 0.0384(16) 0.0059(12) 0.0123(12) 0.0120(12)
C16 0.0260(12) 0.0285(16) 0.0478(17) 0.0066(11) 0.0112(12) -0.0046(13)
C8 0.0327(15) 0.054(2) 0.0302(16) -0.0032(14) 0.0023(13) -0.0073(14)
C7 0.0562(19) 0.046(2) 0.0343(17) 0.0078(16) 0.0099(15) 0.0147(15)
O20 0.0552(13) 0.0259(11) 0.0454(13) -0.0093(9) 0.0053(11) 0.0081(9)
O21 0.0524(13) 0.0278(12) 0.0618(15) -0.0154(10) 0.0218(12) -0.0101(10)
O19 0.0271(10) 0.0432(13) 0.0493(13) -0.0067(8) 0.0003(9) 0.0158(10)
N18 0.0257(11) 0.0198(12) 0.0458(14) 0.0016(9) 0.0128(10) 0.0018(10)

loop_
_atom_type_symbol
_atom_type_description
_atom_type_scat_dispersion_real
_atom_type_scat_dispersion_imag
_atom_type_scat_source
C C 0.0033 0.0016 'International Tables Vol C Tables 4.2.6.8 and 6.1.1.4'
H H 0.0000 0.0000 'International Tables Vol C Tables 4.2.6.8 and 6.1.1.4'
Cu Cu 0.3201 1.2651 'International Tables Vol C Tables 4.2.6.8 and 6.1.1.4'
N N 0.0061 0.0033 'International Tables Vol C Tables 4.2.6.8 and 6.1.1.4'
O O 0.0106 0.0060 'International Tables Vol C Tables 4.2.6.8 and 6.1.1.4'

loop_
_geom_angle_atom_site_label_1
_geom_angle_atom_site_label_2
_geom_angle_atom_site_label_3
_geom_angle_site_symmetry_1
_geom_angle_site_symmetry_3
_geom_angle
N2 Cu1 N2 . 2_556 153.41(13)
N2 Cu1 N10 . . 89.73(8)
N2 Cu1 N10 2_556 . 89.51(8)
N2 Cu1 N10 . 2_556 89.50(8)
N2 Cu1 N10 2_556 2_556 89.73(8)
N10 Cu1 N10 . 2_556 176.69(12)
N2 Cu1 O17 . . 103.30(6)
N2 Cu1 O17 2_556 . 103.29(6)
N10 Cu1 O17 . . 91.66(6)
N10 Cu1 O17 2_556 . 91.66(6)
Cu1 O17 H17 . . 126(2)
C3 N2 N1 . . 106.0(2)
C3 N2 Cu1 . . 129.93(17)
N1 N2 Cu1 . . 124.01(17)
C13 N9 N10 . . 111.2(2)
C13 N9 H9 . . 131.9(18)
N10 N9 H9 . . 116.9(18)
C11 N10 N9 . . 105.21(19)
C11 N10 Cu1 . . 132.58(16)
N9 N10 Cu1 . . 120.67(16)
C5 N1 N2 . . 111.5(2)
C5 N1 H1 . . 126(2)
N2 N1 H1 . . 122(2)
N1 C5 C4 . . 106.5(2)
N1 C5 C8 . . 122.1(3)
C4 C5 C8 . . 131.4(3)
N10 C11 C12 . . 110.7(2)
N10 C11 C14 . . 123.0(2)
C12 C11 C14 . . 126.2(2)
C13 C12 C11 . . 105.1(2)
C13 C12 C15 . . 126.6(2)
C11 C12 C15 . . 128.3(3)
C12 C15 H15B . . 109.5
C12 C15 H15A . . 109.5
H15B C15 H15A . . 109.5
C12 C15 H15C . . 109.5
H15B C15 H15C . . 109.5
H15A C15 H15C . . 109.5
C12 C15 H15D . . 109.5
H15B C15 H15D . . 141.1
H15A C15 H15D . . 56.3
H15C C15 H15D . . 56.3
C12 C15 H15F . . 109.5
H15B C15 H15F . . 56.3
H15A C15 H15F . . 141.1
H15C C15 H15F . . 56.3
H15D C15 H15F . . 109.5
C12 C15 H15E . . 109.5
H15B C15 H15E . . 56.3
H15A C15 H15E . . 56.3
H15C C15 H15E . . 141.1
H15D C15 H15E . . 109.5
H15F C15 H15E . . 109.5
N9 C13 C12 . . 107.7(2)
N9 C13 C16 . . 121.7(2)
C12 C13 C16 . . 130.5(2)
N2 C3 C4 . . 110.0(2)
N2 C3 C6 . . 122.8(2)
C4 C3 C6 . . 127.2(2)
C3 C6 H6D . . 109.5
C3 C6 H6F . . 109.5
H6D C6 H6F . . 109.5
C3 C6 H6E . . 109.5
H6D C6 H6E . . 109.5
H6F C6 H6E . . 109.5
C3 C6 H6B . . 109.5
H6D C6 H6B . . 141.1
H6F C6 H6B . . 56.3
H6E C6 H6B . . 56.3
C3 C6 H6A . . 109.5
H6D C6 H6A . . 56.3
H6F C6 H6A . . 141.1
H6E C6 H6A . . 56.3
H6B C6 H6A . . 109.5
C3 C6 H6C . . 109.5
H6D C6 H6C . . 56.3
H6F C6 H6C . . 56.3
H6E C6 H6C . . 141.1
H6B C6 H6C . . 109.5
H6A C6 H6C . . 109.5
C5 C4 C3 . . 106.0(2)
C5 C4 C7 . . 127.4(3)
C3 C4 C7 . . 126.5(3)
C11 C14 H14D . . 109.5
C11 C14 H14F . . 109.5
H14D C14 H14F . . 109.5
C11 C14 H14E . . 109.5
H14D C14 H14E . . 109.5
H14F C14 H14E . . 109.5
C11 C14 H14B . . 109.5
H14D C14 H14B . . 141.1
H14F C14 H14B . . 56.3
H14E C14 H14B . . 56.3
C11 C14 H14A . . 109.5
H14D C14 H14A . . 56.3
H14F C14 H14A . . 141.1
H14E C14 H14A . . 56.3
H14B C14 H14A . . 109.5
C11 C14 H14C . . 109.5
H14D C14 H14C . . 56.3
H14F C14 H14C . . 56.3
H14E C14 H14C . . 141.1
H14B C14 H14C . . 109.5
H14A C14 H14C . . 109.5
C13 C16 H16B . . 109.5
C13 C16 H16A . . 109.5
H16B C16 H16A . . 109.5
C13 C16 H16C . . 109.5
H16B C16 H16C . . 109.5
H16A C16 H16C . . 109.5
C13 C16 H16D . . 109.5
H16B C16 H16D . . 141.1
H16A C16 H16D . . 56.3
H16C C16 H16D . . 56.3
C13 C16 H16F . . 109.5
H16B C16 H16F . . 56.3
H16A C16 H16F . . 141.1
H16C C16 H16F . . 56.3
H16D C16 H16F . . 109.5
C13 C16 H16E . . 109.5
H16B C16 H16E . . 56.3
H16A C16 H16E . . 56.3
H16C C16 H16E . . 141.1
H16D C16 H16E . . 109.5
H16F C16 H16E . . 109.5
C5 C8 H8B . . 109.5
C5 C8 H8A . . 109.5
H8B C8 H8A . . 109.5
C5 C8 H8C . . 109.5
H8B C8 H8C . . 109.5
H8A C8 H8C . . 109.5
C5 C8 H8D . . 109.5
H8B C8 H8D . . 141.1
H8A C8 H8D . . 56.3
H8C C8 H8D . . 56.3
C5 C8 H8F . . 109.5
H8B C8 H8F . . 56.3
H8A C8 H8F . . 141.1
H8C C8 H8F . . 56.3
H8D C8 H8F . . 109.5
C5 C8 H8E . . 109.5
H8B C8 H8E . . 56.3
H8A C8 H8E . . 56.3
H8C C8 H8E . . 141.1
H8D C8 H8E . . 109.5
H8F C8 H8E . . 109.5
C4 C7 H7B . . 109.5
C4 C7 H7A . . 109.5
H7B C7 H7A . . 109.5
C4 C7 H7C . . 109.5
H7B C7 H7C . . 109.5
H7A C7 H7C . . 109.5
C4 C7 H7D . . 109.5
H7B C7 H7D . . 141.1
H7A C7 H7D . . 56.3
H7C C7 H7D . . 56.3
C4 C7 H7F . . 109.5
H7B C7 H7F . . 56.3
H7A C7 H7F . . 141.1
H7C C7 H7F . . 56.3
H7D C7 H7F . . 109.5
C4 C7 H7E . . 109.5
H7B C7 H7E . . 56.3
H7A C7 H7E . . 56.3
H7C C7 H7E . . 141.1
H7D C7 H7E . . 109.5
H7F C7 H7E . . 109.5
O21 N18 O20 . . 121.1(3)
O21 N18 O19 . . 118.8(2)
O20 N18 O19 . . 120.0(2)

loop_
_geom_bond_atom_site_label_1
_geom_bond_atom_site_label_2
_geom_bond_site_symmetry_2
_geom_bond_distance
Cu1 N2 . 2.008(2)
Cu1 N2 2_556 2.008(2)
Cu1 N10 . 2.031(2)
Cu1 N10 2_556 2.031(2)
Cu1 O17 . 2.174(3)
O17 H17 . 0.79(3)
N2 C3 . 1.332(3)
N2 N1 . 1.358(3)
N9 C13 . 1.341(3)
N9 N10 . 1.369(3)
N9 H9 . 0.92(3)
N10 C11 . 1.336(3)
N1 C5 . 1.349(4)
N1 H1 . 0.75(3)
C5 C4 . 1.379(4)
C5 C8 . 1.489(4)
C11 C12 . 1.405(4)
C11 C14 . 1.497(4)
C12 C13 . 1.373(4)
C12 C15 . 1.502(4)
C15 H15B . 0.9800
C15 H15A . 0.9800
C15 H15C . 0.9800
C15 H15D . 0.9800
C15 H15F . 0.9800
C15 H15E . 0.9800
C13 C16 . 1.501(3)
C3 C4 . 1.401(4)
C3 C6 . 1.495(4)
C6 H6D . 0.9800
C6 H6F . 0.9800
C6 H6E . 0.9800
C6 H6B . 0.9800
C6 H6A . 0.9800
C6 H6C . 0.9800
C4 C7 . 1.499(4)
C14 H14D . 0.9800
C14 H14F . 0.9800
C14 H14E . 0.9800
C14 H14B . 0.9800
C14 H14A . 0.9800
C14 H14C . 0.9800
C16 H16B . 0.9800
C16 H16A . 0.9800
C16 H16C . 0.9800
C16 H16D . 0.9800
C16 H16F . 0.9800
C16 H16E . 0.9800
C8 H8B . 0.9800
C8 H8A . 0.9800
C8 H8C . 0.9800
C8 H8D . 0.9800
C8 H8F . 0.9800
C8 H8E . 0.9800
C7 H7B . 0.9800
C7 H7A . 0.9800
C7 H7C . 0.9800
C7 H7D . 0.9800
C7 H7F . 0.9800
C7 H7E . 0.9800
O20 N18 . 1.243(3)
O21 N18 . 1.234(3)
O19 N18 . 1.258(3)

loop_
_geom_hbond_atom_site_label_D
_geom_hbond_atom_site_label_H
_geom_hbond_atom_site_label_A
_geom_hbond_site_symmetry_A
_geom_hbond_distance_DH
_geom_hbond_distance_HA
_geom_hbond_distance_DA
_geom_hbond_angle_DHA
C6 H6E N9 2_556 0.98 2.50 3.355(4) 145.0
C6 H6E N10 2_556 0.98 2.60 3.274(4) 126.1
C6 H6F O19 1_565 0.98 2.56 3.367(4) 139.7
C6 H6E N9 2_556 0.98 2.50 3.355(4) 145.0
C6 H6E N10 2_556 0.98 2.60 3.274(4) 126.1
C14 H14B O17 . 0.98 2.38 3.193(3) 139.7
C16 H16B O20 5_566 0.98 2.62 3.525(4) 153.2
C16 H16B N18 5_566 0.98 2.66 3.342(4) 126.9
C16 H16D O21 1_565 0.98 2.57 3.430(4) 146.2
C8 H8D O20 . 0.98 2.60 3.411(4) 140.1
N1 H1 O20 . 0.75(3) 2.10(3) 2.801(3) 158(3)
N9 H9 N2 . 0.92(3) 2.54(3) 3.039(3) 114(2)
N9 H9 O21 1_565 0.92(3) 2.24(3) 3.033(3) 144(2)
N9 H9 O19 1_565 0.92(3) 2.52(3) 3.150(3) 126(2)
O17 H17 O19 . 0.79(3) 1.97(3) 2.755(3) 174(3)
C6 H6F O19 1_565 0.98 2.56 3.367(4) 139.7
C6 H6E N9 2_556 0.98 2.50 3.355(4) 145.0
C6 H6E N10 2_556 0.98 2.60 3.274(4) 126.1
C6 H6E N9 2_556 0.98 2.50 3.355(4) 145.0
C6 H6E N10 2_556 0.98 2.60 3.274(4) 126.1
C14 H14B O17 . 0.98 2.38 3.193(3) 139.7
C16 H16B O20 5_566 0.98 2.62 3.525(4) 153.2
C16 H16B N18 5_566 0.98 2.66 3.342(4) 126.9
C16 H16D O21 1_565 0.98 2.57 3.430(4) 146.2
C8 H8D O20 . 0.98 2.60 3.411(4) 140.1
N1 H1 O20 . 0.75(3) 2.10(3) 2.801(3) 158(3)
N9 H9 N2 . 0.92(3) 2.54(3) 3.039(3) 114(2)
N9 H9 O21 1_565 0.92(3) 2.24(3) 3.033(3) 144(2)
N9 H9 O19 1_565 0.92(3) 2.52(3) 3.150(3) 126(2)
O17 H17 O19 . 0.79(3) 1.97(3) 2.755(3) 174(3)

_cod_database_fobs_code 2242392
